data_7224768
loop_
_publ_author_name
'Zhao, Haiying'
'Zhu, Xueyou'
'Shang, Yadong'
'Chen, Shufeng'
'Li, Baoguo'
'Bian, Zhanxi'

_publ_section_title
;
 Ferrocene and [3]ferrocenophane-based \b-diketonato copper(II) and
 zinc(II) complexes: Synthesis, crystal structure, electrochemistry and
 catalytic effect on thermal decomposition of ammonium perchlorate
;
_journal_name_full 'RSC Adv.'
_journal_paper_doi 10.1039/C6RA02588A
_journal_year 2016
_chemical_formula_sum 'C54 H62 Cu Fe2 O6'
_chemical_formula_weight 982.29
_chemical_name_systematic Fc8Cu
_space_group_IT_number 14
_symmetry_space_group_name_Hall '-P 2ybc'
_symmetry_space_group_name_H-M 'P 1 21/c 1'
_atom_sites_solution_hydrogens geom
_atom_sites_solution_primary direct
_atom_sites_solution_secondary difmap
_audit_creation_method SHELXL-97
_audit_update_record
;
2016-01-27 deposited with the CCDC.
2016-03-30 downloaded from the CCDC.
;
_cell_angle_alpha 90.00
_cell_angle_beta 99.00(3)
_cell_angle_gamma 90.00
_cell_formula_units_Z 4
_cell_length_a 21.400(4)
_cell_length_b 9.7000(19)
_cell_length_c 25.900(5)
_cell_measurement_temperature 293(2)
_cell_volume 5310.1(18)
_computing_structure_refinement 'SHELXL-97 (Sheldrick, 1997)'
_computing_structure_solution 'SHELXS-97 (Sheldrick, 1990)'
_diffrn_ambient_temperature 293(2)
_diffrn_measured_fraction_theta_full 0.994
_diffrn_measured_fraction_theta_max 0.994
_diffrn_radiation_monochromator graphite
_diffrn_radiation_source 'fine-focus sealed tube'
_diffrn_radiation_type MoK\a
_diffrn_radiation_wavelength 0.71073
_diffrn_reflns_av_R_equivalents 0.0875
_diffrn_reflns_av_sigmaI/netI 0.1043
_diffrn_reflns_limit_h_max 25
_diffrn_reflns_limit_h_min -23
_diffrn_reflns_limit_k_max 8
_diffrn_reflns_limit_k_min -11
_diffrn_reflns_limit_l_max 30
_diffrn_reflns_limit_l_min -29
_diffrn_reflns_number 25721
_diffrn_reflns_theta_full 25.01
_diffrn_reflns_theta_max 25.01
_diffrn_reflns_theta_min 1.59
_exptl_absorpt_coefficient_mu 0.980
_exptl_crystal_colour orange
_exptl_crystal_density_diffrn 1.229
_exptl_crystal_density_method 'not measured'
_exptl_crystal_description plate
_exptl_crystal_F_000 2060.0
_exptl_crystal_size_max 0.2
_exptl_crystal_size_mid 0.2
_exptl_crystal_size_min 0.2
_platon_squeeze_details
;
;
_refine_diff_density_max 1.589
_refine_diff_density_min -0.449
_refine_diff_density_rms 0.123
_refine_ls_extinction_method none
_refine_ls_goodness_of_fit_ref 1.002
_refine_ls_hydrogen_treatment mixed
_refine_ls_matrix_type full
_refine_ls_number_parameters 570
_refine_ls_number_reflns 9314
_refine_ls_number_restraints 0
_refine_ls_restrained_S_all 1.002
_refine_ls_R_factor_all 0.1398
_refine_ls_R_factor_gt 0.0799
_refine_ls_shift/su_max 0.100
_refine_ls_shift/su_mean 0.008
_refine_ls_structure_factor_coef Fsqd
_refine_ls_weighting_details 'calc w=1/[\s^2^(Fo^2^)+(0.1445P)^2^+0.0000P] where P=(Fo^2^+2Fc^2^)/3'
_refine_ls_weighting_scheme calc
_refine_ls_wR_factor_gt 0.2528
_refine_ls_wR_factor_ref 0.2809
_reflns_number_gt 4383
_reflns_number_total 9314
_reflns_threshold_expression >2sigma(I)
_cod_data_source_file c6ra02588a2.cif
_cod_data_source_block 1
_cod_original_sg_symbol_H-M P21/c
_cod_database_code 7224768

loop_
_symmetry_equiv_pos_as_xyz
'x, y, z'
'-x, y+1/2, -z+1/2'
'-x, -y, -z'
'x, -y-1/2, z-1/2'

loop_
_atom_site_label
_atom_site_type_symbol
_atom_site_fract_x
_atom_site_fract_y
_atom_site_fract_z
_atom_site_U_iso_or_equiv
_atom_site_adp_type
_atom_site_occupancy
_atom_site_symmetry_multiplicity
_atom_site_calc_flag
_atom_site_refinement_flags
Cu1 Cu 0.22796(5) 1.00381(9) 0.50375(3) 0.0549(3) Uani 1 1 d .
Fe1 Fe 0.31367(6) 0.93024(12) 0.31102(4) 0.0616(4) Uani 1 1 d .
Fe3 Fe 0.14550(6) 1.05555(11) 0.69604(4) 0.0604(4) Uani 1 1 d .
O2 O 0.1808(3) 1.0528(5) 0.55803(19) 0.0624(14) Uani 1 1 d .
O6 O 0.2754(3) 0.9579(5) 0.44933(18) 0.0601(14) Uani 1 1 d .
O5 O 0.1591(2) 0.8906(5) 0.47567(18) 0.0606(14) Uani 1 1 d .
O1 O 0.2979(3) 1.1156(6) 0.53184(19) 0.0642(15) Uani 1 1 d .
C32 C 0.2592(4) 0.8683(7) 0.4148(2) 0.0500(18) Uani 1 1 d .
C7 C 0.3031(4) 1.1922(7) 0.5728(3) 0.0530(19) Uani 1 1 d .
C5 C 0.3641(4) 1.2684(7) 0.5840(3) 0.055(2) Uani 1 1 d .
C9 C 0.1985(4) 1.1361(7) 0.5960(3) 0.0502(18) Uani 1 1 d .
O4 O -0.0651(3) 0.4842(6) 0.3995(2) 0.0731(16) Uani 1 1 d .
C27 C 0.0967(4) 0.7268(7) 0.4252(3) 0.0511(18) Uani 1 1 d .
O3 O 0.5304(3) 1.4955(6) 0.6113(2) 0.0753(17) Uani 1 1 d .
C46 C 0.1529(4) 1.1628(7) 0.6304(3) 0.0528(19) Uani 1 1 d .
C30 C 0.1547(4) 0.8101(7) 0.4368(3) 0.0499(18) Uani 1 1 d .
C38 C 0.3079(4) 0.8396(8) 0.3815(3) 0.0545(19) Uani 1 1 d .
C6 C 0.3759(4) 1.3661(9) 0.6239(3) 0.070(2) Uani 1 1 d .
H6 H 0.3455 1.3826 0.6452 0.084 Uiso 1 1 calc R
C1 C 0.4322(5) 1.4385(9) 0.6321(3) 0.079(3) Uani 1 1 d .
H1 H 0.4395 1.5022 0.6592 0.095 Uiso 1 1 calc R
C28 C -0.0023(4) 0.6602(8) 0.4518(3) 0.062(2) Uani 1 1 d .
H28 H -0.0314 0.6698 0.4748 0.075 Uiso 1 1 calc R
C29 C 0.0520(4) 0.7379(8) 0.4589(3) 0.059(2) Uani 1 1 d .
H29 H 0.0592 0.7993 0.4868 0.071 Uiso 1 1 calc R
C8 C 0.2574(4) 1.2019(8) 0.6044(3) 0.059(2) Uani 1 1 d .
H8 H 0.2665 1.2569 0.6341 0.071 Uiso 1 1 calc R
C4 C 0.4097(4) 1.2501(8) 0.5529(3) 0.066(2) Uani 1 1 d .
H4 H 0.4025 1.1869 0.5256 0.079 Uiso 1 1 calc R
C2 C 0.4772(4) 1.4182(8) 0.6011(3) 0.063(2) Uani 1 1 d .
C47 C 0.1566(4) 1.2508(8) 0.6731(3) 0.061(2) Uani 1 1 d .
H47 H 0.1922 1.3115 0.6861 0.073 Uiso 1 1 calc R
C3 C 0.4653(4) 1.3211(9) 0.5604(3) 0.073(2) Uani 1 1 d .
H3 H 0.4954 1.3053 0.5388 0.088 Uiso 1 1 calc R
C45 C 0.0929(4) 1.0968(9) 0.6267(3) 0.067(2) Uani 1 1 d .
H45 H 0.0768 1.0273 0.6005 0.080 Uiso 1 1 calc R
C31 C 0.2019(4) 0.7998(8) 0.4064(3) 0.055(2) Uani 1 1 d .
H31 H 0.1945 0.7414 0.3776 0.066 Uiso 1 1 calc R
C39 C 0.3658(4) 0.9104(9) 0.3843(3) 0.065(2) Uani 1 1 d .
H39 H 0.3804 0.9861 0.4083 0.079 Uiso 1 1 calc R
C60 C -0.2735(4) 0.3009(9) 0.4207(3) 0.072(2) Uani 1 1 d .
H18A H -0.2892 0.3267 0.3849 0.086 Uiso 1 1 calc R
H18B H -0.2563 0.2085 0.4202 0.086 Uiso 1 1 calc R
C19 C -0.1139(4) 0.4947(8) 0.4329(3) 0.067(2) Uani 1 1 d .
H19A H -0.1305 0.5879 0.4322 0.080 Uiso 1 1 calc R
H19B H -0.0967 0.4711 0.4687 0.080 Uiso 1 1 calc R
C42 C 0.3044(4) 0.7372(8) 0.3407(3) 0.064(2) Uani 1 1 d .
H42 H 0.2695 0.6728 0.3301 0.077 Uiso 1 1 calc R
C20 C -0.2202(4) 0.3987(8) 0.4423(3) 0.066(2) Uani 1 1 d .
H20A H -0.2048 0.3746 0.4783 0.079 Uiso 1 1 calc R
H20B H -0.2368 0.4919 0.4418 0.079 Uiso 1 1 calc R
C21 C -0.1650(4) 0.3954(9) 0.4114(3) 0.073(2) Uani 1 1 d .
H21A H -0.1476 0.3029 0.4125 0.087 Uiso 1 1 calc R
H21B H -0.1803 0.4181 0.3751 0.087 Uiso 1 1 calc R
C41 C 0.3613(5) 0.7486(9) 0.3181(4) 0.082(3) Uani 1 1 d .
H41 H 0.3723 0.6927 0.2893 0.098 Uiso 1 1 calc R
C22 C -0.3813(4) 0.2042(9) 0.4261(3) 0.071(2) Uani 1 1 d .
H22A H -0.3972 0.2350 0.3909 0.086 Uiso 1 1 calc R
H22B H -0.3654 0.1110 0.4238 0.086 Uiso 1 1 calc R
C44 C 0.0604(5) 1.1440(10) 0.6660(3) 0.077(3) Uani 1 1 d .
H44 H 0.0183 1.1150 0.6722 0.092 Uiso 1 1 calc R
C40 C 0.3990(5) 0.8537(10) 0.3453(4) 0.088(3) Uani 1 1 d .
H40 H 0.4405 0.8840 0.3381 0.105 Uiso 1 1 calc R
C23 C -0.3265(4) 0.2983(9) 0.4497(3) 0.067(2) Uani 1 1 d .
H23A H -0.3425 0.3914 0.4516 0.080 Uiso 1 1 calc R
H23B H -0.3113 0.2681 0.4852 0.080 Uiso 1 1 calc R
C35 C 0.2331(6) 0.9674(11) 0.2600(4) 0.099(4) Uani 1 1 d .
H35 H 0.1950 0.9098 0.2542 0.118 Uiso 1 1 calc R
C34 C 0.2452(6) 1.0766(10) 0.2949(4) 0.095(3) Uani 1 1 d .
H34 H 0.2169 1.1053 0.3193 0.114 Uiso 1 1 calc R
C48 C 0.1645(11) 0.8601(12) 0.7039(5) 0.165(9) Uani 1 1 d .
H48 H 0.1476 0.7929 0.6772 0.198 Uiso 1 1 calc R
C43 C 0.0989(4) 1.2406(9) 0.6938(3) 0.075(3) Uani 1 1 d .
H43 H 0.0891 1.2908 0.7244 0.090 Uiso 1 1 calc R
C33 C 0.3023(6) 1.1342(10) 0.2926(4) 0.093(3) Uani 1 1 d .
H33 H 0.3212 1.2114 0.3139 0.111 Uiso 1 1 calc R
C49 C 0.2198(9) 0.923(2) 0.7032(8) 0.162(10) Uani 1 1 d .
H49 H 0.2505 0.9084 0.6794 0.195 Uiso 1 1 calc R
C51 C 0.1705(7) 0.9977(12) 0.7709(3) 0.100(4) Uani 1 1 d .
H51 H 0.1642 1.0525 0.8015 0.121 Uiso 1 1 calc R
C36 C 0.2844(8) 0.9591(11) 0.2338(4) 0.112(4) Uani 1 1 d .
H36 H 0.2895 0.8943 0.2057 0.134 Uiso 1 1 calc R
C50 C 0.2249(7) 1.0026(13) 0.7457(5) 0.116(4) Uani 1 1 d .
H50 H 0.2603 1.0660 0.7560 0.139 Uiso 1 1 calc R
C25 C -0.4355(5) 0.2028(11) 0.4581(4) 0.107(4) Uani 1 1 d .
H25A H -0.4205 0.1670 0.4928 0.128 Uiso 1 1 calc R
H25B H -0.4505 0.2962 0.4618 0.128 Uiso 1 1 calc R
C37 C 0.3299(7) 1.0641(13) 0.2558(4) 0.115(4) Uani 1 1 d .
H37 H 0.3708 1.0844 0.2450 0.138 Uiso 1 1 calc R
C24 C -0.4897(5) 0.1138(12) 0.4315(4) 0.110(4) Uani 1 1 d .
H24A H -0.5048 0.1499 0.3973 0.164 Uiso 1 1 calc R
H24B H -0.5234 0.1143 0.4520 0.164 Uiso 1 1 calc R
H24C H -0.4750 0.0211 0.4285 0.164 Uiso 1 1 calc R
C52 C -0.0140(4) 0.5669(8) 0.4103(3) 0.060(2) Uani 1 1 d .
C53 C 0.0300(4) 0.5567(8) 0.3761(3) 0.067(2) Uani 1 1 d .
H53 H 0.0230 0.4964 0.3479 0.080 Uiso 1 1 calc R
C55 C 0.1287(7) 0.9021(11) 0.7463(4) 0.108(4) Uani 1 1 d .
H55 H 0.0888 0.8672 0.7554 0.129 Uiso 1 1 calc R
C54 C 0.0830(4) 0.6349(8) 0.3843(3) 0.065(2) Uani 1 1 d .
H54 H 0.1118 0.6262 0.3611 0.078 Uiso 1 1 calc R
C10 C 0.5763(4) 1.4828(9) 0.5773(4) 0.076(3) Uani 1 1 d .
H10A H 0.5579 1.5068 0.5418 0.091 Uiso 1 1 calc R
H10B H 0.5919 1.3889 0.5776 0.091 Uiso 1 1 calc R
C11 C 0.6291(4) 1.5804(8) 0.5975(3) 0.074(2) Uani 1 1 d .
H11A H 0.6433 1.5611 0.6342 0.088 Uiso 1 1 calc R
H11B H 0.6128 1.6739 0.5949 0.088 Uiso 1 1 calc R
C12 C 0.6860(4) 1.5714(8) 0.5681(3) 0.065(2) Uani 1 1 d .
H12A H 0.7024 1.4781 0.5705 0.078 Uiso 1 1 calc R
H12B H 0.6722 1.5922 0.5315 0.078 Uiso 1 1 calc R
C13 C 0.7371(4) 1.6682(8) 0.5896(3) 0.064(2) Uani 1 1 d .
H13A H 0.7499 1.6478 0.6264 0.077 Uiso 1 1 calc R
H13B H 0.7202 1.7612 0.5871 0.077 Uiso 1 1 calc R
C14 C 0.7962(4) 1.6636(8) 0.5621(3) 0.068(2) Uani 1 1 d .
H14A H 0.8118 1.5696 0.5628 0.082 Uiso 1 1 calc R
H14B H 0.7840 1.6900 0.5258 0.082 Uiso 1 1 calc R
C15 C 0.8495(4) 1.7578(9) 0.5872(3) 0.072(2) Uani 1 1 d .
H15A H 0.8331 1.8504 0.5894 0.086 Uiso 1 1 calc R
H15B H 0.8644 1.7262 0.6225 0.086 Uiso 1 1 calc R
C16 C 0.9048(4) 1.7622(9) 0.5572(4) 0.084(3) Uani 1 1 d .
H16A H 0.8906 1.8006 0.5228 0.100 Uiso 1 1 calc R
H16B H 0.9192 1.6688 0.5526 0.100 Uiso 1 1 calc R
C17 C 0.9597(5) 1.8471(12) 0.5843(5) 0.135(5) Uani 1 1 d .
H17A H 0.9452 1.9379 0.5911 0.202 Uiso 1 1 calc R
H17B H 0.9917 1.8533 0.5623 0.202 Uiso 1 1 calc R
H17C H 0.9770 1.8038 0.6167 0.202 Uiso 1 1 calc R

loop_
_atom_site_aniso_label
_atom_site_aniso_U_11
_atom_site_aniso_U_22
_atom_site_aniso_U_33
_atom_site_aniso_U_23
_atom_site_aniso_U_13
_atom_site_aniso_U_12
Cu1 0.0644(6) 0.0613(6) 0.0393(5) -0.0055(4) 0.0090(4) -0.0127(5)
Fe1 0.0850(9) 0.0635(8) 0.0388(6) -0.0048(5) 0.0170(6) -0.0147(6)
Fe3 0.0808(9) 0.0597(7) 0.0433(6) 0.0040(5) 0.0178(6) 0.0092(6)
O2 0.065(4) 0.077(4) 0.047(3) -0.010(3) 0.015(3) -0.008(3)
O6 0.072(4) 0.067(3) 0.041(3) -0.009(3) 0.010(3) -0.022(3)
O5 0.062(4) 0.074(4) 0.048(3) -0.011(3) 0.015(3) -0.015(3)
O1 0.066(4) 0.074(4) 0.053(3) -0.019(3) 0.012(3) -0.021(3)
C32 0.067(5) 0.053(4) 0.029(4) 0.001(3) 0.005(4) -0.009(4)
C7 0.066(5) 0.049(4) 0.042(4) 0.003(4) 0.002(4) -0.010(4)
C5 0.069(6) 0.049(4) 0.045(4) 0.001(3) 0.000(4) -0.006(4)
C9 0.062(5) 0.051(4) 0.037(4) 0.009(3) 0.006(4) -0.002(4)
O4 0.064(4) 0.076(4) 0.078(4) -0.010(3) 0.008(3) -0.023(3)
C27 0.057(5) 0.058(5) 0.038(4) 0.000(3) 0.007(4) -0.003(4)
O3 0.062(4) 0.085(4) 0.079(4) -0.022(3) 0.015(3) -0.022(3)
C46 0.065(5) 0.055(5) 0.041(4) 0.007(3) 0.014(4) -0.001(4)
C30 0.059(5) 0.059(5) 0.032(4) 0.000(3) 0.008(4) -0.001(4)
C38 0.055(5) 0.062(5) 0.045(4) 0.004(4) 0.002(4) -0.014(4)
C6 0.068(6) 0.091(6) 0.054(5) -0.025(5) 0.016(4) -0.011(5)
C1 0.083(7) 0.092(7) 0.064(5) -0.034(5) 0.020(5) -0.031(5)
C28 0.065(6) 0.071(5) 0.052(5) 0.001(4) 0.011(4) -0.011(4)
C29 0.076(6) 0.054(5) 0.047(4) -0.006(4) 0.010(4) -0.016(4)
C8 0.066(6) 0.063(5) 0.049(4) -0.007(4) 0.013(4) -0.011(4)
C4 0.064(6) 0.076(6) 0.058(5) -0.020(4) 0.011(4) -0.011(4)
C2 0.065(6) 0.063(5) 0.057(5) 0.002(4) -0.007(4) -0.012(4)
C47 0.081(6) 0.057(5) 0.047(4) -0.006(4) 0.014(4) 0.001(4)
C3 0.058(6) 0.090(6) 0.075(6) -0.021(5) 0.022(5) -0.022(5)
C45 0.073(6) 0.069(5) 0.055(5) 0.006(4) 0.000(4) 0.002(5)
C31 0.063(5) 0.067(5) 0.033(4) -0.006(3) 0.003(4) -0.010(4)
C39 0.068(6) 0.088(6) 0.044(4) -0.009(4) 0.018(4) -0.019(5)
C60 0.081(7) 0.071(6) 0.064(5) 0.003(4) 0.013(5) -0.020(5)
C19 0.059(5) 0.068(5) 0.073(6) 0.010(4) 0.012(5) -0.006(4)
C42 0.083(6) 0.060(5) 0.054(5) 0.002(4) 0.026(5) -0.001(4)
C20 0.068(6) 0.064(5) 0.063(5) 0.004(4) 0.000(4) -0.010(4)
C21 0.062(6) 0.068(5) 0.087(6) 0.002(5) 0.008(5) -0.018(4)
C41 0.084(7) 0.068(6) 0.097(7) -0.010(5) 0.024(6) -0.003(5)
C22 0.067(6) 0.065(5) 0.081(6) -0.003(5) 0.009(5) -0.019(4)
C44 0.077(7) 0.088(7) 0.071(6) -0.003(5) 0.026(5) 0.010(5)
C40 0.062(6) 0.108(8) 0.097(7) 0.002(6) 0.027(6) -0.007(6)
C23 0.068(6) 0.077(6) 0.055(5) 0.007(4) 0.011(4) -0.016(5)
C35 0.133(11) 0.089(8) 0.061(6) 0.019(6) -0.025(7) 0.006(7)
C34 0.150(12) 0.070(7) 0.064(6) 0.009(5) 0.009(7) 0.008(7)
C48 0.37(3) 0.064(8) 0.057(7) 0.010(6) 0.012(13) 0.091(13)
C43 0.089(7) 0.069(6) 0.075(6) 0.005(5) 0.042(6) 0.021(5)
C33 0.146(11) 0.071(7) 0.065(6) -0.001(5) 0.029(7) -0.023(7)
C49 0.181(19) 0.20(2) 0.124(13) 0.052(14) 0.082(14) 0.115(15)
C51 0.162(12) 0.102(9) 0.041(5) 0.013(5) 0.027(7) 0.018(8)
C36 0.194(14) 0.094(8) 0.051(6) -0.009(5) 0.031(8) -0.002(9)
C50 0.113(10) 0.122(11) 0.109(10) 0.057(9) 0.003(9) 0.027(8)
C25 0.078(8) 0.120(9) 0.126(9) 0.016(7) 0.029(7) -0.028(7)
C37 0.166(13) 0.113(9) 0.074(7) 0.024(7) 0.048(8) -0.026(9)
C24 0.084(8) 0.131(9) 0.114(9) -0.002(7) 0.017(7) -0.033(7)
C52 0.067(6) 0.051(5) 0.061(5) 0.008(4) 0.009(4) -0.004(4)
C53 0.069(6) 0.069(5) 0.062(5) -0.017(4) 0.006(5) -0.014(5)
C55 0.165(12) 0.081(7) 0.077(7) 0.031(6) 0.017(8) -0.020(8)
C54 0.062(6) 0.070(5) 0.065(5) -0.011(4) 0.018(4) -0.012(4)
C10 0.067(6) 0.076(6) 0.084(6) -0.007(5) 0.007(5) -0.019(5)
C11 0.067(6) 0.065(6) 0.087(6) -0.006(5) 0.006(5) 0.000(4)
C12 0.074(6) 0.063(5) 0.058(5) 0.006(4) 0.012(4) -0.015(4)
C13 0.069(6) 0.068(5) 0.057(5) -0.001(4) 0.012(4) -0.008(4)
C14 0.070(6) 0.064(5) 0.067(5) 0.002(4) 0.000(5) 0.005(4)
C15 0.071(6) 0.071(6) 0.077(6) 0.000(5) 0.023(5) -0.009(5)
C16 0.074(7) 0.078(6) 0.104(7) 0.006(6) 0.028(6) -0.013(5)
C17 0.082(9) 0.124(10) 0.203(14) -0.007(9) 0.039(9) -0.028(7)

loop_
_atom_type_symbol
_atom_type_description
_atom_type_scat_dispersion_real
_atom_type_scat_dispersion_imag
_atom_type_scat_source
C C 0.0033 0.0016 'International Tables Vol C Tables 4.2.6.8 and 6.1.1.4'
H H 0.0000 0.0000 'International Tables Vol C Tables 4.2.6.8 and 6.1.1.4'
O O 0.0106 0.0060 'International Tables Vol C Tables 4.2.6.8 and 6.1.1.4'
Cl Cl 0.1484 0.1585 'International Tables Vol C Tables 4.2.6.8 and 6.1.1.4'
Fe Fe 0.3463 0.8444 'International Tables Vol C Tables 4.2.6.8 and 6.1.1.4'
Cu Cu 0.3201 1.2651 'International Tables Vol C Tables 4.2.6.8 and 6.1.1.4'

loop_
_geom_angle_atom_site_label_1
_geom_angle_atom_site_label_2
_geom_angle_atom_site_label_3
_geom_angle
O5 Cu1 O1 179.2(2)
O5 Cu1 O2 87.6(2)
O1 Cu1 O2 92.9(2)
O5 Cu1 O6 93.0(2)
O1 Cu1 O6 86.4(2)
O2 Cu1 O6 179.1(2)
C37 Fe1 C36 42.6(4)
C37 Fe1 C35 69.2(5)
C36 Fe1 C35 39.8(5)
C37 Fe1 C41 119.1(5)
C36 Fe1 C41 106.5(4)
C35 Fe1 C41 125.1(4)
C37 Fe1 C34 66.5(5)
C36 Fe1 C34 66.3(4)
C35 Fe1 C34 40.0(4)
C41 Fe1 C34 163.5(4)
C37 Fe1 C33 39.8(4)
C36 Fe1 C33 68.1(4)
C35 Fe1 C33 67.6(4)
C41 Fe1 C33 154.5(4)
C34 Fe1 C33 38.8(4)
C37 Fe1 C40 107.7(5)
C36 Fe1 C40 126.8(5)
C35 Fe1 C40 163.1(5)
C41 Fe1 C40 40.8(4)
C34 Fe1 C40 155.3(4)
C33 Fe1 C40 121.3(5)
C37 Fe1 C42 154.2(4)
C36 Fe1 C42 117.8(4)
C35 Fe1 C42 106.5(4)
C41 Fe1 C42 41.2(3)
C34 Fe1 C42 127.3(4)
C33 Fe1 C42 163.8(4)
C40 Fe1 C42 68.7(4)
C37 Fe1 C38 163.1(4)
C36 Fe1 C38 152.8(5)
C35 Fe1 C38 119.5(4)
C41 Fe1 C38 69.3(3)
C34 Fe1 C38 109.8(4)
C33 Fe1 C38 127.1(4)
C40 Fe1 C38 68.3(3)
C42 Fe1 C38 41.3(3)
C37 Fe1 C39 126.2(5)
C36 Fe1 C39 165.3(5)
C35 Fe1 C39 154.1(4)
C41 Fe1 C39 69.1(4)
C34 Fe1 C39 121.6(4)
C33 Fe1 C39 109.5(4)
C40 Fe1 C39 40.9(3)
C42 Fe1 C39 68.8(3)
C38 Fe1 C39 40.2(3)
C48 Fe3 C45 111.6(5)
C48 Fe3 C51 66.8(5)
C45 Fe3 C51 161.3(5)
C48 Fe3 C47 156.6(7)
C45 Fe3 C47 67.9(3)
C51 Fe3 C47 121.5(4)
C48 Fe3 C46 123.3(5)
C45 Fe3 C46 41.5(3)
C51 Fe3 C46 155.8(5)
C47 Fe3 C46 40.3(3)
C48 Fe3 C50 63.0(7)
C45 Fe3 C50 156.2(5)
C51 Fe3 C50 41.2(5)
C47 Fe3 C50 107.4(5)
C46 Fe3 C50 119.7(5)
C48 Fe3 C49 39.1(7)
C45 Fe3 C49 122.0(6)
C51 Fe3 C49 69.4(6)
C47 Fe3 C49 119.8(7)
C46 Fe3 C49 103.9(5)
C50 Fe3 C49 38.4(6)
C48 Fe3 C55 43.8(5)
C45 Fe3 C55 125.8(5)
C51 Fe3 C55 39.6(4)
C47 Fe3 C55 156.1(4)
C46 Fe3 C55 162.7(4)
C50 Fe3 C55 68.0(5)
C49 Fe3 C55 72.2(6)
C48 Fe3 C43 161.9(8)
C45 Fe3 C43 66.3(4)
C51 Fe3 C43 109.0(4)
C47 Fe3 C43 41.1(3)
C46 Fe3 C43 68.1(3)
C50 Fe3 C43 126.5(5)
C49 Fe3 C43 158.1(8)
C55 Fe3 C43 121.4(4)
C48 Fe3 C44 127.3(7)
C45 Fe3 C44 40.2(3)
C51 Fe3 C44 124.7(4)
C47 Fe3 C44 68.5(4)
C46 Fe3 C44 69.4(3)
C50 Fe3 C44 161.9(5)
C49 Fe3 C44 159.2(7)
C55 Fe3 C44 108.1(5)
C43 Fe3 C44 39.1(3)
C9 O2 Cu1 126.4(5)
C32 O6 Cu1 124.5(5)
C30 O5 Cu1 128.4(5)
C7 O1 Cu1 127.4(5)
O6 C32 C31 125.7(7)
O6 C32 C38 113.8(7)
C31 C32 C38 120.4(7)
O1 C7 C8 123.7(7)
O1 C7 C5 114.0(7)
C8 C7 C5 122.3(7)
C4 C5 C6 117.5(8)
C4 C5 C7 120.3(7)
C6 C5 C7 122.1(7)
O2 C9 C8 123.8(7)
O2 C9 C46 116.0(7)
C8 C9 C46 120.1(7)
C52 O4 C19 117.9(6)
C54 C27 C29 116.5(7)
C54 C27 C30 125.5(7)
C29 C27 C30 118.0(7)
C2 O3 C10 118.2(6)
C47 C46 C45 105.5(7)
C47 C46 C9 129.9(8)
C45 C46 C9 124.6(7)
C47 C46 Fe3 69.4(4)
C45 C46 Fe3 68.7(4)
C9 C46 Fe3 125.2(5)
O5 C30 C31 122.0(7)
O5 C30 C27 117.1(6)
C31 C30 C27 120.9(7)
C39 C38 C42 108.4(7)
C39 C38 C32 124.9(7)
C42 C38 C32 126.6(7)
C39 C38 Fe1 70.1(4)
C42 C38 Fe1 69.2(4)
C32 C38 Fe1 125.8(5)
C1 C6 C5 120.6(8)
C2 C1 C6 121.1(8)
C29 C28 C52 120.2(7)
C28 C29 C27 121.5(7)
C7 C8 C9 125.7(7)
C3 C4 C5 122.4(8)
O3 C2 C1 117.1(7)
O3 C2 C3 124.4(8)
C1 C2 C3 118.5(8)
C46 C47 C43 108.2(8)
C46 C47 Fe3 70.2(4)
C43 C47 Fe3 71.0(5)
C4 C3 C2 119.9(8)
C44 C45 C46 110.5(8)
C44 C45 Fe3 71.8(5)
C46 C45 Fe3 69.8(4)
C30 C31 C32 125.9(7)
C38 C39 C40 107.9(7)
C38 C39 Fe1 69.7(4)
C40 C39 Fe1 69.1(5)
C23 C60 C20 115.0(7)
O4 C19 C21 106.5(7)
C41 C42 C38 107.3(7)
C41 C42 Fe1 68.8(5)
C38 C42 Fe1 69.5(4)
C60 C20 C21 113.1(7)
C19 C21 C20 111.8(7)
C40 C41 C42 107.8(8)
C40 C41 Fe1 70.1(5)
C42 C41 Fe1 70.0(5)
C25 C22 C23 112.7(7)
C43 C44 C45 106.2(9)
C43 C44 Fe3 70.3(5)
C45 C44 Fe3 68.0(5)
C41 C40 C39 108.6(8)
C41 C40 Fe1 69.1(6)
C39 C40 Fe1 70.0(5)
C60 C23 C22 114.4(7)
C36 C35 C34 106.5(11)
C36 C35 Fe1 69.6(7)
C34 C35 Fe1 70.1(6)
C33 C34 C35 111.2(11)
C33 C34 Fe1 70.8(7)
C35 C34 Fe1 69.9(6)
C49 C48 C55 116.4(16)
C49 C48 Fe3 74.0(10)
C55 C48 Fe3 71.8(6)
C44 C43 C47 109.5(7)
C44 C43 Fe3 70.6(5)
C47 C43 Fe3 67.9(4)
C34 C33 C37 108.4(10)
C34 C33 Fe1 70.4(6)
C37 C33 Fe1 68.6(6)
C48 C49 C50 102.2(14)
C48 C49 Fe3 66.9(9)
C50 C49 Fe3 70.8(8)
C55 C51 C50 109.2(11)
C55 C51 Fe3 71.6(6)
C50 C51 Fe3 70.2(6)
C35 C36 C37 107.4(10)
C35 C36 Fe1 70.6(6)
C37 C36 Fe1 68.0(6)
C49 C50 C51 113.1(15)
C49 C50 Fe3 70.8(9)
C51 C50 Fe3 68.6(7)
C24 C25 C22 110.4(9)
C33 C37 C36 106.4(11)
C33 C37 Fe1 71.7(6)
C36 C37 Fe1 69.4(6)
O4 C52 C53 115.6(7)
O4 C52 C28 125.8(7)
C53 C52 C28 118.6(8)
C54 C53 C52 119.6(8)
C51 C55 C48 98.8(12)
C51 C55 Fe3 68.7(6)
C48 C55 Fe3 64.4(6)
C53 C54 C27 123.6(8)
O3 C10 C11 106.6(7)
C10 C11 C12 113.8(7)
C13 C12 C11 111.9(7)
C12 C13 C14 114.7(7)
C15 C14 C13 113.5(7)
C16 C15 C14 113.1(7)
C15 C16 C17 112.9(8)

loop_
_geom_bond_atom_site_label_1
_geom_bond_atom_site_label_2
_geom_bond_distance
Cu1 O5 1.889(5)
Cu1 O1 1.899(5)
Cu1 O2 1.914(5)
Cu1 O6 1.914(5)
Fe1 C37 2.001(9)
Fe1 C36 2.020(10)
Fe1 C35 2.033(10)
Fe1 C41 2.029(9)
Fe1 C34 2.036(11)
Fe1 C33 2.041(10)
Fe1 C40 2.042(10)
Fe1 C42 2.045(8)
Fe1 C38 2.048(7)
Fe1 C39 2.054(8)
Fe3 C48 1.943(11)
Fe3 C45 2.005(8)
Fe3 C51 2.009(9)
Fe3 C47 2.010(8)
Fe3 C46 2.020(7)
Fe3 C50 2.031(12)
Fe3 C49 2.031(15)
Fe3 C55 2.046(9)
Fe3 C43 2.050(8)
Fe3 C44 2.054(9)
O2 C9 1.284(8)
O6 C32 1.257(8)
O5 C30 1.265(8)
O1 C7 1.285(8)
C32 C31 1.381(10)
C32 C38 1.478(10)
C7 C8 1.373(10)
C7 C5 1.490(10)
C5 C4 1.370(10)
C5 C6 1.396(10)
C9 C8 1.399(10)
C9 C46 1.444(10)
O4 C52 1.350(9)
O4 C19 1.460(9)
C27 C54 1.382(9)
C27 C29 1.394(10)
C27 C30 1.473(10)
O3 C2 1.354(9)
O3 C10 1.421(10)
C46 C47 1.390(9)
C46 C45 1.425(11)
C30 C31 1.379(10)
C38 C39 1.410(10)
C38 C42 1.444(10)
C6 C1 1.383(11)
C1 C2 1.360(11)
C28 C29 1.373(10)
C28 C52 1.398(10)
C4 C3 1.362(10)
C2 C3 1.406(10)
C47 C43 1.425(11)
C45 C44 1.397(11)
C39 C40 1.433(11)
C60 C23 1.455(10)
C60 C20 1.521(10)
C19 C21 1.498(10)
C42 C41 1.435(11)
C20 C21 1.527(11)
C41 C40 1.419(12)
C22 C25 1.529(11)
C22 C23 1.535(10)
C44 C43 1.375(12)
C35 C36 1.380(16)
C35 C34 1.391(13)
C34 C33 1.355(14)
C48 C49 1.33(2)
C48 C55 1.490(18)
C33 C37 1.375(14)
C49 C50 1.33(2)
C51 C55 1.375(14)
C51 C50 1.423(16)
C36 C37 1.462(15)
C25 C24 1.521(12)
C52 C53 1.392(11)
C53 C54 1.354(11)
C10 C11 1.504(11)
C11 C12 1.536(11)
C12 C13 1.482(10)
C13 C14 1.546(10)
C14 C15 1.526(11)
C15 C16 1.513(10)
C16 C17 1.515(12)

loop_
_platon_squeeze_void_nr
_platon_squeeze_void_average_x
_platon_squeeze_void_average_y
_platon_squeeze_void_average_z
_platon_squeeze_void_volume
_platon_squeeze_void_count_electrons
_platon_squeeze_void_content
1 0.000 -0.081 0.250 137 17 ' '
2 1.000 -0.112 0.750 137 17 ' '
